data_7134814
loop_
_publ_author_name
'Liu, Deng-Yin'
'Hu, Xin-Yue'
'Zhang, Cong-Zhen'
'Wen, Miao-Miao'
'Ren, Xiao-Xi'
'Liu, Xu-Ge'

_publ_section_title
;
 Switchable synthesis of benzimidazole/quinoxaline <i>C</i>-glycosides
 with <i>o</i>-phenylenediamines and sulfoxonium ylide glyco-reagents.
;
_journal_issue 65
_journal_name_full 'Chemical communications (Cambridge, England)'
_journal_page_first 12131
_journal_page_last 12134
_journal_paper_doi 10.1039/d5cc02719e
_journal_volume 61
_journal_year 2025
_chemical_absolute_configuration unk
_chemical_formula_moiety 'C18 H22 N2 O5'
_chemical_formula_sum 'C18 H22 N2 O5'
_chemical_formula_weight 346.37
_space_group_crystal_system monoclinic
_space_group_IT_number 4
_space_group_name_Hall 'P 2yb'
_space_group_name_H-M_alt 'P 1 21 1'
_atom_sites_solution_hydrogens geom
_atom_sites_solution_primary dual
_audit_creation_date 2023-07-25
_audit_creation_method
;
Olex2 1.5-beta
(compiled 2022.04.07 svn.rca3783a0 for OlexSys, GUI svn.r6439)
;
_audit_update_record
;
2025-02-18 deposited with the CCDC.	2025-07-04 downloaded from the CCDC.
;
_cell_angle_alpha 90
_cell_angle_beta 102.207(4)
_cell_angle_gamma 90
_cell_formula_units_Z 4
_cell_length_a 9.1504(4)
_cell_length_b 19.6553(6)
_cell_length_c 9.7569(4)
_cell_measurement_reflns_used 2890
_cell_measurement_temperature 170.00(10)
_cell_measurement_theta_max 71.5360
_cell_measurement_theta_min 4.4890
_cell_volume 1715.14(12)
_computing_cell_refinement 'CrysAlisPro 1.171.38.43f (Rigaku OD, 2015)'
_computing_data_collection 'CrysAlisPro 1.171.38.43f (Rigaku OD, 2015)'
_computing_data_reduction 'CrysAlisPro 1.171.38.43f (Rigaku OD, 2015)'
_computing_molecular_graphics 'Olex2 1.5-beta (Dolomanov et al., 2009)'
_computing_publication_material 'Olex2 1.5-beta (Dolomanov et al., 2009)'
_computing_structure_refinement 'SHELXL 2018/3 (Sheldrick, 2015)'
_computing_structure_solution 'SHELXT  (Sheldrick, 2015)'
_diffrn_ambient_environment N~2~
_diffrn_ambient_temperature 170.00(10)
_diffrn_detector 'CCD plate'
_diffrn_detector_area_resol_mean 5.2684
_diffrn_detector_type AtlasS2
_diffrn_measured_fraction_theta_full 1.000
_diffrn_measured_fraction_theta_max 0.972
_diffrn_measurement_details
;
List of Runs (angles in degrees, time in seconds):

  # Type    Start    End  Width  t~exp~   \w     \q     \k     \f   Frames
#--------------------------------------------------------------------------
  1  \w    -72.00  34.00   1.00    1.04    --  -40.73  77.00  60.00  106
  2  \w   -109.00 -18.00   1.00    1.04    --  -40.73 -57.00 150.00   91
  3  \w     81.00 178.00   1.00    1.50    --  106.95  30.00  90.00   97
  4  \w    101.00 167.00   1.00    1.50    --  106.95 125.00   0.00   66
  5  \w     58.00  86.00   1.00    1.50    --  106.95 -45.00 150.00   28
  6  \w     90.00 133.00   1.00    1.50    --  106.95 -45.00 150.00   43
  7  \w     28.00 108.00   1.00    1.50    --  106.95 -94.00 -30.00   80
  8  \w     64.00  94.00   1.00    1.50    --  106.95 -77.00-120.00   30
  9  \w     51.00  91.00   1.00    1.04    --   40.73-125.00-180.00   40
 10  \w     32.00 121.00   1.00    1.50    --  106.95 -30.00 -90.00   89
;
_diffrn_measurement_device 'four-circle diffractometer'
_diffrn_measurement_device_type 'SuperNova, Dual, Cu at zero, AtlasS2'
_diffrn_measurement_method '\w scans'
_diffrn_orient_matrix_type 'CrysAlisPro convention (1999,Acta A55,543-557)'
_diffrn_orient_matrix_UB_11 -0.0289298000
_diffrn_orient_matrix_UB_12 -0.0341055000
_diffrn_orient_matrix_UB_13 -0.1453898000
_diffrn_orient_matrix_UB_21 -0.1485930000
_diffrn_orient_matrix_UB_22 -0.0289960000
_diffrn_orient_matrix_UB_23 0.0251680000
_diffrn_orient_matrix_UB_31 -0.0822399000
_diffrn_orient_matrix_UB_32 0.0643399000
_diffrn_orient_matrix_UB_33 -0.0656450000
_diffrn_radiation_monochromator mirror
_diffrn_radiation_probe x-ray
_diffrn_radiation_type 'Cu K\a'
_diffrn_radiation_wavelength 1.54184
_diffrn_reflns_av_R_equivalents 0.0472
_diffrn_reflns_av_unetI/netI 0.0587
_diffrn_reflns_Laue_measured_fraction_full 1.000
_diffrn_reflns_Laue_measured_fraction_max 0.972
_diffrn_reflns_limit_h_max 11
_diffrn_reflns_limit_h_min -7
_diffrn_reflns_limit_k_max 24
_diffrn_reflns_limit_k_min -16
_diffrn_reflns_limit_l_max 7
_diffrn_reflns_limit_l_min -12
_diffrn_reflns_number 6872
_diffrn_reflns_point_group_measured_fraction_full 0.730
_diffrn_reflns_point_group_measured_fraction_max 0.695
_diffrn_reflns_theta_full 67.684
_diffrn_reflns_theta_max 73.200
_diffrn_reflns_theta_min 4.499
_diffrn_source 'micro-focus sealed X-ray tube'
_diffrn_source_type 'SuperNova (Cu) X-ray Source'
_exptl_absorpt_coefficient_mu 0.816
_exptl_absorpt_correction_T_max 1.00000
_exptl_absorpt_correction_T_min 0.59560
_exptl_absorpt_correction_type multi-scan
_exptl_absorpt_process_details
;
CrysAlisPro 1.171.38.43f (Rigaku Oxford Diffraction, 2015)
Empirical absorption correction using spherical harmonics,
 implemented in SCALE3 ABSPACK scaling algorithm.
;
_exptl_crystal_colour colorless
_exptl_crystal_density_diffrn 1.341
_exptl_crystal_description block
_exptl_crystal_F_000 736
_exptl_crystal_size_max 0.15
_exptl_crystal_size_mid 0.12
_exptl_crystal_size_min 0.11
_refine_diff_density_max 0.243
_refine_diff_density_min -0.308
_refine_diff_density_rms 0.049
_refine_ls_abs_structure_details
;
 Classical Flack method preferred over Parsons because s.u. lower.
;
_refine_ls_abs_structure_Flack 0.3(3)
_refine_ls_extinction_method none
_refine_ls_goodness_of_fit_ref 1.022
_refine_ls_hydrogen_treatment constr
_refine_ls_matrix_type full
_refine_ls_number_parameters 459
_refine_ls_number_reflns 4797
_refine_ls_number_restraints 1
_refine_ls_restrained_S_all 1.022
_refine_ls_R_factor_all 0.0575
_refine_ls_R_factor_gt 0.0511
_refine_ls_shift/su_max 0.000
_refine_ls_shift/su_mean 0.000
_refine_ls_structure_factor_coef Fsqd
_refine_ls_weighting_details 'w=1/[\s^2^(Fo^2^)+(0.0661P)^2^] where P=(Fo^2^+2Fc^2^)/3'
_refine_ls_weighting_scheme calc
_refine_ls_wR_factor_gt 0.1244
_refine_ls_wR_factor_ref 0.1319
_reflns_Friedel_coverage 0.388
_reflns_Friedel_fraction_full 0.442
_reflns_Friedel_fraction_max 0.400
_reflns_number_gt 4285
_reflns_number_total 4797
_reflns_threshold_expression 'I > 2\s(I)'
_cod_data_source_file d5cc02719e2.cif
_cod_data_source_block 2431
_cod_depositor_comments 'Adding full bibliography for 7134814.cif.'
_cod_original_cell_volume 1715.15(11)
_cod_database_code 7134814
_shelx_shelxl_version_number 2018/3
_shelx_space_group_comment
;
The symmetry employed for this shelxl refinement is uniquely defined
by the following loop, which should always be used as a source of
symmetry information in preference to the above space-group names.
They are only intended as comments.
;
_olex2_refinement_description
;
1. Fixed Uiso
 At 1.2 times of:
  All C(H) groups, All C(H,H) groups, All N(H) groups
 At 1.5 times of:
  All C(H,H,H) groups
2.a Ternary CH refined with riding coordinates:
 C9(H9), C10(H10), C11(H11), C26(H26), C27(H27), C28(H28)
2.b Secondary CH2 refined with riding coordinates:
 C12(H12A,H12B), C29(H29A,H29B)
2.c Aromatic/amide H refined with riding coordinates:
 N2(H2), C2(H2A), C3(H3A), C5(H5), C36(H36), N3(H3), C20(H20), C21(H21),
 C22(H22), C23(H23)
2.d Idealised Me refined as rotating group:
 C13(H13A,H13B,H13C), C15(H15A,H15B,H15C), C16(H16A,H16B,H16C), C18(H18A,H18B,
 H18C), C30(H30A,H30B,H30C), C32(H32A,H32B,H32C), C33(H33A,H33B,H33C), C35(H35A,
 H35B,H35C)
;
_olex2_date_sample_data_collection 2023-07-24
_olex2_submission_special_instructions 'No special instructions were received'
_oxdiff_exptl_absorpt_empirical_details
;
Empirical correction (ABSPACK) includes:
- Absorption correction using spherical harmonics
- Frame scaling
- Detector area scaling
;
_oxdiff_exptl_absorpt_empirical_full_max 1.645
_oxdiff_exptl_absorpt_empirical_full_min 0.634

loop_
_space_group_symop_operation_xyz
'x, y, z'
'-x, y+1/2, -z'

loop_
_atom_site_label
_atom_site_type_symbol
_atom_site_fract_x
_atom_site_fract_y
_atom_site_fract_z
_atom_site_U_iso_or_equiv
_atom_site_adp_type
_atom_site_occupancy
_atom_site_site_symmetry_order
_atom_site_calc_flag
_atom_site_refinement_flags_posn
_atom_site_refinement_flags_adp
_atom_site_refinement_flags_occupancy
_atom_site_disorder_assembly
_atom_site_disorder_group
O1 O 0.3555(4) 0.40497(18) 0.5045(3) 0.0409(8) Uani 1 1 d . . . . .
O2 O 0.5316(3) 0.32679(16) 0.5899(3) 0.0358(7) Uani 1 1 d . . . . .
O3 O 0.5247(3) 0.45315(14) 0.3892(3) 0.0377(7) Uani 1 1 d . . . . .
O4 O 0.7790(4) 0.41159(15) 0.2982(3) 0.0402(7) Uani 1 1 d . . . . .
O5 O 0.6940(3) 0.30445(15) 0.2902(3) 0.0385(7) Uani 1 1 d . . . . .
N1 N 0.3057(4) 0.33913(17) 0.1753(4) 0.0311(7) Uani 1 1 d . . . . .
N2 N 0.2519(4) 0.44844(17) 0.2048(4) 0.0334(8) Uani 1 1 d . . . . .
H2 H 0.254229 0.488558 0.245200 0.040 Uiso 1 1 calc R U . . .
C1 C 0.1668(5) 0.4303(2) 0.0757(4) 0.0310(9) Uani 1 1 d . . . . .
C2 C 0.0642(5) 0.4663(2) -0.0231(5) 0.0397(10) Uani 1 1 d . . . . .
H2A H 0.042392 0.512846 -0.009903 0.048 Uiso 1 1 calc R U . . .
C3 C -0.0046(5) 0.4308(3) -0.1417(5) 0.0424(11) Uani 1 1 d . . . . .
H3A H -0.075137 0.453524 -0.212271 0.051 Uiso 1 1 calc R U . . .
C5 C 0.1297(5) 0.3272(2) -0.0619(4) 0.0363(9) Uani 1 1 d . . . . .
H5 H 0.150978 0.280650 -0.075521 0.044 Uiso 1 1 calc R U . . .
C6 C 0.2011(5) 0.3620(2) 0.0579(4) 0.0308(9) Uani 1 1 d . . . . .
C7 C 0.3314(5) 0.3924(2) 0.2574(4) 0.0290(8) Uani 1 1 d . . . . .
C8 C 0.4375(5) 0.3953(2) 0.3973(4) 0.0304(9) Uani 1 1 d . . . . .
C9 C 0.5266(5) 0.3292(2) 0.4429(4) 0.0292(8) Uani 1 1 d . . . . .
H9 H 0.471240 0.288958 0.395214 0.035 Uiso 1 1 calc R U . . .
C10 C 0.6881(5) 0.3281(2) 0.4263(4) 0.0316(9) Uani 1 1 d . . . . .
H10 H 0.747774 0.297032 0.498215 0.038 Uiso 1 1 calc R U . . .
C11 C 0.7627(5) 0.3989(2) 0.4371(4) 0.0343(9) Uani 1 1 d . . . . .
H11 H 0.862809 0.397443 0.502562 0.041 Uiso 1 1 calc R U . . .
C12 C 0.6684(5) 0.4532(2) 0.4799(5) 0.0383(10) Uani 1 1 d . . . . .
H12A H 0.658274 0.445406 0.577664 0.046 Uiso 1 1 calc R U . . .
H12B H 0.716628 0.498063 0.475642 0.046 Uiso 1 1 calc R U . . .
C13 C 0.4229(6) 0.3889(3) 0.7529(5) 0.0502(13) Uani 1 1 d . . . . .
H13A H 0.457388 0.355295 0.826913 0.075 Uiso 1 1 calc R U . . .
H13B H 0.329869 0.409731 0.766790 0.075 Uiso 1 1 calc R U . . .
H13C H 0.499384 0.424159 0.756657 0.075 Uiso 1 1 calc R U . . .
C14 C 0.3957(5) 0.3544(2) 0.6127(4) 0.0369(10) Uani 1 1 d . . . . .
C15 C 0.2762(6) 0.3010(3) 0.5964(6) 0.0541(13) Uani 1 1 d . . . . .
H15A H 0.266516 0.278638 0.505175 0.081 Uiso 1 1 calc R U . . .
H15B H 0.180809 0.322270 0.602218 0.081 Uiso 1 1 calc R U . . .
H15C H 0.303104 0.267160 0.671312 0.081 Uiso 1 1 calc R U . . .
C16 C 0.9505(6) 0.3231(3) 0.2723(8) 0.0694(18) Uani 1 1 d . . . . .
H16A H 0.976716 0.313629 0.373107 0.104 Uiso 1 1 calc R U . . .
H16B H 1.017120 0.358353 0.249157 0.104 Uiso 1 1 calc R U . . .
H16C H 0.961537 0.281483 0.220045 0.104 Uiso 1 1 calc R U . . .
C17 C 0.7907(6) 0.3475(2) 0.2330(5) 0.0415(11) Uani 1 1 d . . . . .
C18 C 0.7308(9) 0.3548(3) 0.0798(6) 0.0700(19) Uani 1 1 d . . . . .
H18A H 0.735436 0.310745 0.033729 0.105 Uiso 1 1 calc R U . . .
H18B H 0.790802 0.388150 0.041234 0.105 Uiso 1 1 calc R U . . .
H18C H 0.626750 0.370229 0.063347 0.105 Uiso 1 1 calc R U . . .
C36 C 0.0272(5) 0.3625(3) -0.1600(5) 0.0387(10) Uani 1 1 d . . . . .
H36 H -0.023154 0.339621 -0.242371 0.046 Uiso 1 1 calc R U . . .
O6 O 1.0075(3) 0.53609(14) 0.4045(3) 0.0314(6) Uani 1 1 d . . . . .
O7 O 1.1380(3) 0.59070(14) 0.2598(3) 0.0306(6) Uani 1 1 d . . . . .
O8 O 1.2137(3) 0.67013(15) 0.4259(3) 0.0339(6) Uani 1 1 d . . . . .
O9 O 0.8984(3) 0.67158(16) 0.5870(3) 0.0360(7) Uani 1 1 d . . . . .
O10 O 0.9254(4) 0.56467(16) 0.6656(3) 0.0395(7) Uani 1 1 d . . . . .
N3 N 0.7828(4) 0.54703(17) 0.1912(3) 0.0297(7) Uani 1 1 d . . . . .
H3 H 0.801819 0.505235 0.222198 0.036 Uiso 1 1 calc R U . . .
N4 N 0.8150(4) 0.65862(17) 0.1665(3) 0.0284(7) Uani 1 1 d . . . . .
C4 C 0.8704(4) 0.6026(2) 0.2287(4) 0.0241(7) Uani 1 1 d . . . . .
C19 C 0.6807(5) 0.6385(2) 0.0807(4) 0.0304(8) Uani 1 1 d . . . . .
C20 C 0.5724(5) 0.6767(3) -0.0117(4) 0.0377(10) Uani 1 1 d . . . . .
H20 H 0.584569 0.724073 -0.024576 0.045 Uiso 1 1 calc R U . . .
C21 C 0.4489(5) 0.6426(3) -0.0820(5) 0.0442(11) Uani 1 1 d . . . . .
H21 H 0.374478 0.667194 -0.145552 0.053 Uiso 1 1 calc R U . . .
C22 C 0.4279(6) 0.5734(3) -0.0642(6) 0.0506(13) Uani 1 1 d . . . . .
H22 H 0.339164 0.552291 -0.114307 0.061 Uiso 1 1 calc R U . . .
C23 C 0.5325(5) 0.5348(3) 0.0242(5) 0.0439(11) Uani 1 1 d . . . . .
H23 H 0.518849 0.487376 0.035854 0.053 Uiso 1 1 calc R U . . .
C24 C 0.6592(4) 0.5686(2) 0.0957(4) 0.0312(9) Uani 1 1 d . . . . .
C25 C 1.0184(4) 0.5964(2) 0.3321(4) 0.0271(8) Uani 1 1 d . . . . .
C26 C 1.0592(5) 0.6608(2) 0.4241(4) 0.0294(8) Uani 1 1 d . . . . .
H26 H 1.000199 0.700790 0.379292 0.035 Uiso 1 1 calc R U . . .
C27 C 1.0463(5) 0.6543(2) 0.5765(4) 0.0317(9) Uani 1 1 d . . . . .
H27 H 1.118826 0.685927 0.635862 0.038 Uiso 1 1 calc R U . . .
C28 C 1.0684(5) 0.5817(2) 0.6376(4) 0.0344(9) Uani 1 1 d . . . . .
H28 H 1.146089 0.581840 0.726746 0.041 Uiso 1 1 calc R U . . .
C29 C 1.1091(5) 0.5308(2) 0.5359(4) 0.0338(9) Uani 1 1 d . . . . .
H29A H 1.212089 0.539619 0.523666 0.041 Uiso 1 1 calc R U . . .
H29B H 1.105621 0.484238 0.573575 0.041 Uiso 1 1 calc R U . . .
C30 C 0.6894(6) 0.6190(3) 0.6528(6) 0.0536(13) Uani 1 1 d . . . . .
H30A H 0.641415 0.662144 0.668009 0.080 Uiso 1 1 calc R U . . .
H30B H 0.660756 0.583846 0.713187 0.080 Uiso 1 1 calc R U . . .
H30C H 0.657216 0.605425 0.554363 0.080 Uiso 1 1 calc R U . . .
C31 C 0.8576(5) 0.6279(2) 0.6878(4) 0.0376(10) Uani 1 1 d . . . . .
C32 C 0.9137(6) 0.6531(3) 0.8355(5) 0.0509(13) Uani 1 1 d . . . . .
H32A H 1.022673 0.658177 0.853437 0.076 Uiso 1 1 calc R U . . .
H32B H 0.887280 0.620243 0.901827 0.076 Uiso 1 1 calc R U . . .
H32C H 0.867821 0.697140 0.847100 0.076 Uiso 1 1 calc R U . . .
C33 C 1.2008(5) 0.7026(2) 0.1837(5) 0.0393(10) Uani 1 1 d . . . . .
H33A H 1.221807 0.685962 0.095184 0.059 Uiso 1 1 calc R U . . .
H33B H 1.261459 0.743181 0.213930 0.059 Uiso 1 1 calc R U . . .
H33C H 1.094583 0.714273 0.170206 0.059 Uiso 1 1 calc R U . . .
C34 C 1.2388(5) 0.6479(2) 0.2944(4) 0.0331(9) Uani 1 1 d . . . . .
C35 C 1.3976(5) 0.6234(3) 0.3148(5) 0.0427(11) Uani 1 1 d . . . . .
H35A H 1.416118 0.588536 0.388183 0.064 Uiso 1 1 calc R U . . .
H35B H 1.466048 0.661702 0.342557 0.064 Uiso 1 1 calc R U . . .
H35C H 1.414199 0.603996 0.226776 0.064 Uiso 1 1 calc R U . . .

loop_
_atom_site_aniso_label
_atom_site_aniso_U_11
_atom_site_aniso_U_22
_atom_site_aniso_U_33
_atom_site_aniso_U_23
_atom_site_aniso_U_13
_atom_site_aniso_U_12
O1 0.0434(19) 0.0464(19) 0.0342(14) 0.0003(13) 0.0110(13) 0.0153(15)
O2 0.0327(16) 0.0396(17) 0.0356(14) 0.0057(13) 0.0085(12) 0.0027(13)
O3 0.0325(16) 0.0219(14) 0.0549(18) 0.0016(13) 0.0004(14) -0.0025(12)
O4 0.053(2) 0.0243(15) 0.0466(16) 0.0032(13) 0.0169(15) -0.0014(14)
O5 0.0394(18) 0.0282(15) 0.0538(18) -0.0050(13) 0.0229(14) -0.0012(13)
N1 0.0312(19) 0.0258(17) 0.0368(16) -0.0015(14) 0.0086(14) 0.0001(15)
N2 0.038(2) 0.0221(17) 0.0387(18) 0.0006(13) 0.0048(15) 0.0014(15)
C1 0.030(2) 0.027(2) 0.037(2) 0.0012(17) 0.0078(17) -0.0002(17)
C2 0.042(3) 0.027(2) 0.047(2) 0.0064(19) 0.003(2) 0.0022(19)
C3 0.039(2) 0.044(3) 0.041(2) 0.011(2) -0.0004(19) -0.003(2)
C5 0.040(2) 0.034(2) 0.036(2) -0.0032(18) 0.0081(18) -0.0032(19)
C6 0.027(2) 0.033(2) 0.0334(19) 0.0008(16) 0.0084(17) -0.0029(17)
C7 0.027(2) 0.0247(19) 0.0366(19) 0.0003(16) 0.0098(16) 0.0003(16)
C8 0.027(2) 0.031(2) 0.0319(19) -0.0034(16) 0.0035(16) -0.0003(17)
C9 0.030(2) 0.027(2) 0.0322(18) 0.0015(16) 0.0102(16) 0.0004(17)
C10 0.027(2) 0.029(2) 0.039(2) 0.0077(17) 0.0088(17) 0.0030(17)
C11 0.028(2) 0.034(2) 0.038(2) 0.0027(17) 0.0000(17) -0.0035(18)
C12 0.038(2) 0.026(2) 0.049(2) -0.0044(18) 0.006(2) -0.0077(19)
C13 0.052(3) 0.067(4) 0.034(2) -0.007(2) 0.012(2) -0.006(3)
C14 0.037(2) 0.042(3) 0.034(2) -0.0002(18) 0.0101(19) -0.004(2)
C15 0.042(3) 0.056(3) 0.069(3) -0.013(3) 0.025(3) -0.016(2)
C16 0.052(3) 0.055(4) 0.115(5) 0.021(4) 0.049(3) 0.013(3)
C17 0.050(3) 0.027(2) 0.055(2) 0.0042(19) 0.027(2) 0.001(2)
C18 0.119(6) 0.047(3) 0.050(3) -0.001(3) 0.031(3) 0.010(3)
C36 0.041(3) 0.043(3) 0.0334(19) -0.0002(18) 0.0096(19) -0.008(2)
O6 0.0372(16) 0.0205(13) 0.0335(13) 0.0032(11) 0.0006(12) -0.0010(12)
O7 0.0281(15) 0.0272(14) 0.0372(14) -0.0064(11) 0.0082(12) -0.0010(12)
O8 0.0322(15) 0.0325(15) 0.0362(14) -0.0050(12) 0.0055(12) -0.0063(13)
O9 0.0432(18) 0.0307(15) 0.0357(14) 0.0026(12) 0.0120(13) 0.0094(13)
O10 0.0412(17) 0.0314(16) 0.0478(16) 0.0050(13) 0.0135(14) 0.0036(14)
N3 0.0286(18) 0.0205(16) 0.0384(16) -0.0001(13) 0.0032(14) -0.0007(14)
N4 0.0282(18) 0.0240(16) 0.0336(15) 0.0032(13) 0.0082(13) -0.0007(14)
C4 0.0235(19) 0.0236(19) 0.0262(16) -0.0007(14) 0.0074(14) 0.0002(15)
C19 0.030(2) 0.031(2) 0.0320(18) -0.0001(16) 0.0106(16) 0.0031(17)
C20 0.036(2) 0.035(2) 0.041(2) 0.0084(18) 0.0072(18) 0.0078(19)
C21 0.030(2) 0.051(3) 0.047(2) 0.004(2) -0.0009(19) 0.010(2)
C22 0.030(2) 0.058(3) 0.058(3) 0.000(3) -0.006(2) -0.002(2)
C23 0.037(3) 0.036(3) 0.055(3) -0.002(2) 0.001(2) -0.004(2)
C24 0.024(2) 0.034(2) 0.0353(19) -0.0015(17) 0.0061(16) 0.0017(17)
C25 0.029(2) 0.0209(18) 0.0309(18) -0.0009(15) 0.0044(15) -0.0008(16)
C26 0.032(2) 0.0232(19) 0.0311(18) -0.0023(16) 0.0032(15) -0.0004(17)
C27 0.030(2) 0.031(2) 0.0318(18) -0.0030(16) 0.0014(16) -0.0016(18)
C28 0.032(2) 0.037(2) 0.0310(19) 0.0001(17) -0.0013(16) 0.0012(18)
C29 0.032(2) 0.030(2) 0.036(2) 0.0043(17) 0.0013(17) 0.0035(18)
C30 0.045(3) 0.047(3) 0.072(3) -0.007(3) 0.019(3) 0.006(2)
C31 0.043(3) 0.033(2) 0.037(2) -0.0017(18) 0.0110(19) 0.003(2)
C32 0.058(3) 0.060(3) 0.036(2) -0.002(2) 0.015(2) 0.005(3)
C33 0.046(3) 0.033(2) 0.041(2) 0.0033(18) 0.014(2) 0.000(2)
C34 0.034(2) 0.028(2) 0.039(2) -0.0052(17) 0.0095(17) -0.0041(17)
C35 0.029(2) 0.039(3) 0.059(3) -0.001(2) 0.006(2) -0.004(2)

loop_
_atom_type_symbol
_atom_type_description
_atom_type_scat_dispersion_real
_atom_type_scat_dispersion_imag
_atom_type_scat_source
C C 0.0181 0.0091 'International Tables Vol C Tables 4.2.6.8 and 6.1.1.4'
H H 0.0000 0.0000 'International Tables Vol C Tables 4.2.6.8 and 6.1.1.4'
N N 0.0311 0.0180 'International Tables Vol C Tables 4.2.6.8 and 6.1.1.4'
O O 0.0492 0.0322 'International Tables Vol C Tables 4.2.6.8 and 6.1.1.4'

loop_
_geom_angle_atom_site_label_1
_geom_angle_atom_site_label_2
_geom_angle_atom_site_label_3
_geom_angle
_geom_angle_site_symmetry_1
_geom_angle_site_symmetry_3
_geom_angle_publ_flag
C8 O1 C14 110.7(3) . . ?
C14 O2 C9 107.6(3) . . ?
C8 O3 C12 115.4(3) . . ?
C11 O4 C17 107.7(3) . . ?
C10 O5 C17 108.9(3) . . ?
C7 N1 C6 104.3(3) . . ?
C1 N2 H2 126.6 . . ?
C7 N2 H2 126.6 . . ?
C7 N2 C1 106.8(3) . . ?
N2 C1 C2 132.0(4) . . ?
N2 C1 C6 105.3(3) . . ?
C2 C1 C6 122.7(4) . . ?
C1 C2 H2A 121.8 . . ?
C3 C2 C1 116.3(4) . . ?
C3 C2 H2A 121.8 . . ?
C2 C3 H3A 119.2 . . ?
C2 C3 C36 121.6(4) . . ?
C36 C3 H3A 119.2 . . ?
C6 C5 H5 121.1 . . ?
C36 C5 H5 121.1 . . ?
C36 C5 C6 117.8(4) . . ?
C1 C6 N1 109.8(3) . . ?
C5 C6 N1 130.3(4) . . ?
C5 C6 C1 119.9(4) . . ?
N1 C7 N2 113.9(4) . . ?
N1 C7 C8 125.8(4) . . ?
N2 C7 C8 120.3(4) . . ?
O1 C8 C7 109.5(3) . . ?
O1 C8 C9 103.2(3) . . ?
O3 C8 O1 109.1(3) . . ?
O3 C8 C7 104.3(3) . . ?
O3 C8 C9 115.2(3) . . ?
C7 C8 C9 115.5(3) . . ?
O2 C9 C8 102.7(3) . . ?
O2 C9 H9 110.3 . . ?
O2 C9 C10 106.3(3) . . ?
C8 C9 H9 110.3 . . ?
C10 C9 C8 116.6(3) . . ?
C10 C9 H9 110.3 . . ?
O5 C10 C9 109.5(3) . . ?
O5 C10 H10 109.5 . . ?
O5 C10 C11 104.8(3) . . ?
C9 C10 H10 109.5 . . ?
C9 C10 C11 113.9(4) . . ?
C11 C10 H10 109.5 . . ?
O4 C11 C10 103.2(3) . . ?
O4 C11 H11 110.4 . . ?
O4 C11 C12 109.1(4) . . ?
C10 C11 H11 110.4 . . ?
C12 C11 C10 113.1(4) . . ?
C12 C11 H11 110.4 . . ?
O3 C12 C11 109.9(4) . . ?
O3 C12 H12A 109.7 . . ?
O3 C12 H12B 109.7 . . ?
C11 C12 H12A 109.7 . . ?
C11 C12 H12B 109.7 . . ?
H12A C12 H12B 108.2 . . ?
H13A C13 H13B 109.5 . . ?
H13A C13 H13C 109.5 . . ?
H13B C13 H13C 109.5 . . ?
C14 C13 H13A 109.5 . . ?
C14 C13 H13B 109.5 . . ?
C14 C13 H13C 109.5 . . ?
O1 C14 C13 108.9(4) . . ?
O1 C14 C15 109.8(4) . . ?
O2 C14 O1 104.3(3) . . ?
O2 C14 C13 109.5(4) . . ?
O2 C14 C15 111.1(4) . . ?
C13 C14 C15 112.9(4) . . ?
C14 C15 H15A 109.5 . . ?
C14 C15 H15B 109.5 . . ?
C14 C15 H15C 109.5 . . ?
H15A C15 H15B 109.5 . . ?
H15A C15 H15C 109.5 . . ?
H15B C15 H15C 109.5 . . ?
H16A C16 H16B 109.5 . . ?
H16A C16 H16C 109.5 . . ?
H16B C16 H16C 109.5 . . ?
C17 C16 H16A 109.5 . . ?
C17 C16 H16B 109.5 . . ?
C17 C16 H16C 109.5 . . ?
O4 C17 C16 109.1(4) . . ?
O4 C17 C18 108.5(4) . . ?
O5 C17 O4 103.8(3) . . ?
O5 C17 C16 111.2(4) . . ?
O5 C17 C18 109.0(5) . . ?
C18 C17 C16 114.7(5) . . ?
C17 C18 H18A 109.5 . . ?
C17 C18 H18B 109.5 . . ?
C17 C18 H18C 109.5 . . ?
H18A C18 H18B 109.5 . . ?
H18A C18 H18C 109.5 . . ?
H18B C18 H18C 109.5 . . ?
C3 C36 H36 119.1 . . ?
C5 C36 C3 121.7(4) . . ?
C5 C36 H36 119.1 . . ?
C25 O6 C29 114.6(3) . . ?
C25 O7 C34 110.0(3) . . ?
C34 O8 C26 107.4(3) . . ?
C31 O9 C27 107.5(3) . . ?
C31 O10 C28 105.7(3) . . ?
C4 N3 H3 126.6 . . ?
C4 N3 C24 106.8(3) . . ?
C24 N3 H3 126.6 . . ?
C4 N4 C19 104.3(3) . . ?
N3 C4 C25 120.5(3) . . ?
N4 C4 N3 113.8(3) . . ?
N4 C4 C25 125.7(4) . . ?
N4 C19 C20 130.4(4) . . ?
N4 C19 C24 110.0(3) . . ?
C24 C19 C20 119.7(4) . . ?
C19 C20 H20 121.4 . . ?
C21 C20 C19 117.2(4) . . ?
C21 C20 H20 121.4 . . ?
C20 C21 H21 118.7 . . ?
C20 C21 C22 122.5(4) . . ?
C22 C21 H21 118.7 . . ?
C21 C22 H22 119.2 . . ?
C23 C22 C21 121.5(5) . . ?
C23 C22 H22 119.2 . . ?
C22 C23 H23 121.7 . . ?
C22 C23 C24 116.6(5) . . ?
C24 C23 H23 121.7 . . ?
N3 C24 C19 105.1(3) . . ?
N3 C24 C23 132.4(4) . . ?
C23 C24 C19 122.5(4) . . ?
O6 C25 O7 109.2(3) . . ?
O6 C25 C4 104.9(3) . . ?
O6 C25 C26 115.8(3) . . ?
O7 C25 C4 110.4(3) . . ?
O7 C25 C26 103.5(3) . . ?
C4 C25 C26 113.0(3) . . ?
O8 C26 C25 103.2(3) . . ?
O8 C26 H26 110.3 . . ?
O8 C26 C27 106.3(3) . . ?
C25 C26 H26 110.3 . . ?
C27 C26 C25 116.0(3) . . ?
C27 C26 H26 110.3 . . ?
O9 C27 C26 108.8(3) . . ?
O9 C27 H27 109.6 . . ?
O9 C27 C28 104.0(3) . . ?
C26 C27 H27 109.6 . . ?
C26 C27 C28 115.1(3) . . ?
C28 C27 H27 109.6 . . ?
O10 C28 C27 103.9(3) . . ?
O10 C28 H28 110.2 . . ?
O10 C28 C29 109.4(4) . . ?
C27 C28 H28 110.2 . . ?
C29 C28 C27 112.9(3) . . ?
C29 C28 H28 110.2 . . ?
O6 C29 C28 109.9(3) . . ?
O6 C29 H29A 109.7 . . ?
O6 C29 H29B 109.7 . . ?
C28 C29 H29A 109.7 . . ?
C28 C29 H29B 109.7 . . ?
H29A C29 H29B 108.2 . . ?
H30A C30 H30B 109.5 . . ?
H30A C30 H30C 109.5 . . ?
H30B C30 H30C 109.5 . . ?
C31 C30 H30A 109.5 . . ?
C31 C30 H30B 109.5 . . ?
C31 C30 H30C 109.5 . . ?
O9 C31 O10 103.6(3) . . ?
O9 C31 C30 108.5(4) . . ?
O9 C31 C32 112.2(4) . . ?
O10 C31 C30 108.7(4) . . ?
O10 C31 C32 111.1(4) . . ?
C32 C31 C30 112.3(4) . . ?
C31 C32 H32A 109.5 . . ?
C31 C32 H32B 109.5 . . ?
C31 C32 H32C 109.5 . . ?
H32A C32 H32B 109.5 . . ?
H32A C32 H32C 109.5 . . ?
H32B C32 H32C 109.5 . . ?
H33A C33 H33B 109.5 . . ?
H33A C33 H33C 109.5 . . ?
H33B C33 H33C 109.5 . . ?
C34 C33 H33A 109.5 . . ?
C34 C33 H33B 109.5 . . ?
C34 C33 H33C 109.5 . . ?
O7 C34 C33 110.3(3) . . ?
O7 C34 C35 109.4(4) . . ?
O8 C34 O7 103.5(3) . . ?
O8 C34 C33 111.8(4) . . ?
O8 C34 C35 108.4(3) . . ?
C35 C34 C33 113.1(4) . . ?
C34 C35 H35A 109.5 . . ?
C34 C35 H35B 109.5 . . ?
C34 C35 H35C 109.5 . . ?
H35A C35 H35B 109.5 . . ?
H35A C35 H35C 109.5 . . ?
H35B C35 H35C 109.5 . . ?

loop_
_geom_bond_atom_site_label_1
_geom_bond_atom_site_label_2
_geom_bond_distance
_geom_bond_site_symmetry_2
_geom_bond_publ_flag
O1 C8 1.424(5) . ?
O1 C14 1.440(5) . ?
O2 C9 1.426(5) . ?
O2 C14 1.417(5) . ?
O3 C8 1.401(5) . ?
O3 C12 1.422(5) . ?
O4 C11 1.416(5) . ?
O4 C17 1.426(6) . ?
O5 C10 1.418(5) . ?
O5 C17 1.421(5) . ?
N1 C6 1.402(5) . ?
N1 C7 1.309(5) . ?
N2 H2 0.8800 . ?
N2 C1 1.380(5) . ?
N2 C7 1.360(5) . ?
C1 C2 1.389(6) . ?
C1 C6 1.398(6) . ?
C2 H2A 0.9500 . ?
C2 C3 1.384(7) . ?
C3 H3A 0.9500 . ?
C3 C36 1.394(7) . ?
C5 H5 0.9500 . ?
C5 C6 1.392(6) . ?
C5 C36 1.378(6) . ?
C7 C8 1.500(6) . ?
C8 C9 1.547(6) . ?
C9 H9 1.0000 . ?
C9 C10 1.520(6) . ?
C10 H10 1.0000 . ?
C10 C11 1.545(6) . ?
C11 H11 1.0000 . ?
C11 C12 1.487(6) . ?
C12 H12A 0.9900 . ?
C12 H12B 0.9900 . ?
C13 H13A 0.9800 . ?
C13 H13B 0.9800 . ?
C13 H13C 0.9800 . ?
C13 C14 1.500(6) . ?
C14 C15 1.500(7) . ?
C15 H15A 0.9800 . ?
C15 H15B 0.9800 . ?
C15 H15C 0.9800 . ?
C16 H16A 0.9800 . ?
C16 H16B 0.9800 . ?
C16 H16C 0.9800 . ?
C16 C17 1.509(7) . ?
C17 C18 1.486(7) . ?
C18 H18A 0.9800 . ?
C18 H18B 0.9800 . ?
C18 H18C 0.9800 . ?
C36 H36 0.9500 . ?
O6 C25 1.394(5) . ?
O6 C29 1.419(5) . ?
O7 C25 1.426(5) . ?
O7 C34 1.449(5) . ?
O8 C26 1.422(5) . ?
O8 C34 1.419(5) . ?
O9 C27 1.421(5) . ?
O9 C31 1.415(5) . ?
O10 C28 1.432(5) . ?
O10 C31 1.426(5) . ?
N3 H3 0.8800 . ?
N3 C4 1.359(5) . ?
N3 C24 1.372(5) . ?
N4 C4 1.306(5) . ?
N4 C19 1.390(5) . ?
C4 C25 1.513(5) . ?
C19 C20 1.406(6) . ?
C19 C24 1.401(6) . ?
C20 H20 0.9500 . ?
C20 C21 1.367(7) . ?
C21 H21 0.9500 . ?
C21 C22 1.390(8) . ?
C22 H22 0.9500 . ?
C22 C23 1.373(7) . ?
C23 H23 0.9500 . ?
C23 C24 1.389(6) . ?
C25 C26 1.551(5) . ?
C26 H26 1.0000 . ?
C26 C27 1.522(5) . ?
C27 H27 1.0000 . ?
C27 C28 1.542(6) . ?
C28 H28 1.0000 . ?
C28 C29 1.510(6) . ?
C29 H29A 0.9900 . ?
C29 H29B 0.9900 . ?
C30 H30A 0.9800 . ?
C30 H30B 0.9800 . ?
C30 H30C 0.9800 . ?
C30 C31 1.514(7) . ?
C31 C32 1.507(6) . ?
C32 H32A 0.9800 . ?
C32 H32B 0.9800 . ?
C32 H32C 0.9800 . ?
C33 H33A 0.9800 . ?
C33 H33B 0.9800 . ?
C33 H33C 0.9800 . ?
C33 C34 1.512(6) . ?
C34 C35 1.504(6) . ?
C35 H35A 0.9800 . ?
C35 H35B 0.9800 . ?
C35 H35C 0.9800 . ?

loop_
_geom_torsion_atom_site_label_1
_geom_torsion_atom_site_label_2
_geom_torsion_atom_site_label_3
_geom_torsion_atom_site_label_4
_geom_torsion
_geom_torsion_site_symmetry_1
_geom_torsion_site_symmetry_2
_geom_torsion_site_symmetry_3
_geom_torsion_site_symmetry_4
_geom_torsion_publ_flag
O1 C8 C9 O2 -22.8(4) . . . . ?
O1 C8 C9 C10 -138.6(3) . . . . ?
O2 C9 C10 O5 157.7(3) . . . . ?
O2 C9 C10 C11 -85.3(4) . . . . ?
O3 C8 C9 O2 96.0(4) . . . . ?
O3 C8 C9 C10 -19.8(5) . . . . ?
O4 C11 C12 O3 60.6(5) . . . . ?
O5 C10 C11 O4 9.5(4) . . . . ?
O5 C10 C11 C12 127.1(4) . . . . ?
N1 C7 C8 O1 -113.7(5) . . . . ?
N1 C7 C8 O3 129.6(4) . . . . ?
N1 C7 C8 C9 2.2(6) . . . . ?
N2 C1 C2 C3 -178.3(5) . . . . ?
N2 C1 C6 N1 0.1(5) . . . . ?
N2 C1 C6 C5 178.2(4) . . . . ?
N2 C7 C8 O1 66.7(5) . . . . ?
N2 C7 C8 O3 -49.9(5) . . . . ?
N2 C7 C8 C9 -177.4(4) . . . . ?
C1 N2 C7 N1 -0.4(5) . . . . ?
C1 N2 C7 C8 179.3(4) . . . . ?
C1 C2 C3 C36 0.4(7) . . . . ?
C2 C1 C6 N1 -178.9(4) . . . . ?
C2 C1 C6 C5 -0.8(7) . . . . ?
C2 C3 C36 C5 -0.7(7) . . . . ?
C6 N1 C7 N2 0.4(5) . . . . ?
C6 N1 C7 C8 -179.2(4) . . . . ?
C6 C1 C2 C3 0.4(7) . . . . ?
C6 C5 C36 C3 0.3(7) . . . . ?
C7 N1 C6 C1 -0.3(5) . . . . ?
C7 N1 C6 C5 -178.1(4) . . . . ?
C7 N2 C1 C2 179.0(5) . . . . ?
C7 N2 C1 C6 0.1(5) . . . . ?
C7 C8 C9 O2 -142.2(3) . . . . ?
C7 C8 C9 C10 102.0(4) . . . . ?
C8 O1 C14 O2 16.3(5) . . . . ?
C8 O1 C14 C13 133.1(4) . . . . ?
C8 O1 C14 C15 -102.8(4) . . . . ?
C8 O3 C12 C11 66.3(5) . . . . ?
C8 C9 C10 O5 -88.5(4) . . . . ?
C8 C9 C10 C11 28.5(5) . . . . ?
C9 O2 C14 O1 -32.0(4) . . . . ?
C9 O2 C14 C13 -148.4(4) . . . . ?
C9 O2 C14 C15 86.2(4) . . . . ?
C9 C10 C11 O4 -110.2(4) . . . . ?
C9 C10 C11 C12 7.5(5) . . . . ?
C10 O5 C17 O4 -28.8(5) . . . . ?
C10 O5 C17 C16 88.4(5) . . . . ?
C10 O5 C17 C18 -144.2(4) . . . . ?
C10 C11 C12 O3 -53.5(5) . . . . ?
C11 O4 C17 O5 35.5(4) . . . . ?
C11 O4 C17 C16 -83.2(5) . . . . ?
C11 O4 C17 C18 151.2(5) . . . . ?
C12 O3 C8 O1 87.6(4) . . . . ?
C12 O3 C8 C7 -155.6(4) . . . . ?
C12 O3 C8 C9 -27.9(5) . . . . ?
C14 O1 C8 O3 -118.8(4) . . . . ?
C14 O1 C8 C7 127.7(4) . . . . ?
C14 O1 C8 C9 4.2(4) . . . . ?
C14 O2 C9 C8 34.2(4) . . . . ?
C14 O2 C9 C10 157.1(3) . . . . ?
C17 O4 C11 C10 -27.5(4) . . . . ?
C17 O4 C11 C12 -148.0(4) . . . . ?
C17 O5 C10 C9 134.5(4) . . . . ?
C17 O5 C10 C11 11.9(5) . . . . ?
C36 C5 C6 N1 178.1(4) . . . . ?
C36 C5 C6 C1 0.5(6) . . . . ?
O6 C25 C26 O8 101.9(4) . . . . ?
O6 C25 C26 C27 -13.9(5) . . . . ?
O7 C25 C26 O8 -17.6(4) . . . . ?
O7 C25 C26 C27 -133.4(4) . . . . ?
O8 C26 C27 O9 157.3(3) . . . . ?
O8 C26 C27 C28 -86.5(4) . . . . ?
O9 C27 C28 O10 4.3(4) . . . . ?
O9 C27 C28 C29 122.7(4) . . . . ?
O10 C28 C29 O6 65.1(4) . . . . ?
N3 C4 C25 O6 -20.6(5) . . . . ?
N3 C4 C25 O7 96.9(4) . . . . ?
N3 C4 C25 C26 -147.7(4) . . . . ?
N4 C4 C25 O6 160.4(4) . . . . ?
N4 C4 C25 O7 -82.1(5) . . . . ?
N4 C4 C25 C26 33.4(5) . . . . ?
N4 C19 C20 C21 -179.3(4) . . . . ?
N4 C19 C24 N3 -0.3(4) . . . . ?
N4 C19 C24 C23 178.8(4) . . . . ?
C4 N3 C24 C19 0.1(4) . . . . ?
C4 N3 C24 C23 -178.8(5) . . . . ?
C4 N4 C19 C20 -179.8(4) . . . . ?
C4 N4 C19 C24 0.3(4) . . . . ?
C4 C25 C26 O8 -137.0(3) . . . . ?
C4 C25 C26 C27 107.2(4) . . . . ?
C19 N4 C4 N3 -0.2(4) . . . . ?
C19 N4 C4 C25 178.8(3) . . . . ?
C19 C20 C21 C22 0.5(7) . . . . ?
C20 C19 C24 N3 179.8(4) . . . . ?
C20 C19 C24 C23 -1.1(7) . . . . ?
C20 C21 C22 C23 -1.2(9) . . . . ?
C21 C22 C23 C24 0.6(8) . . . . ?
C22 C23 C24 N3 179.2(5) . . . . ?
C22 C23 C24 C19 0.5(7) . . . . ?
C24 N3 C4 N4 0.1(4) . . . . ?
C24 N3 C4 C25 -179.0(3) . . . . ?
C24 C19 C20 C21 0.6(6) . . . . ?
C25 O6 C29 C28 68.2(4) . . . . ?
C25 O7 C34 O8 23.5(4) . . . . ?
C25 O7 C34 C33 -96.2(4) . . . . ?
C25 O7 C34 C35 138.8(3) . . . . ?
C25 C26 C27 O9 -88.7(4) . . . . ?
C25 C26 C27 C28 27.6(5) . . . . ?
C26 O8 C34 O7 -35.5(4) . . . . ?
C26 O8 C34 C33 83.1(4) . . . . ?
C26 O8 C34 C35 -151.6(4) . . . . ?
C26 C27 C28 O10 -114.7(4) . . . . ?
C26 C27 C28 C29 3.8(5) . . . . ?
C27 O9 C31 O10 -36.7(4) . . . . ?
C27 O9 C31 C30 -152.1(4) . . . . ?
C27 O9 C31 C32 83.2(4) . . . . ?
C27 C28 C29 O6 -50.1(5) . . . . ?
C28 O10 C31 O9 39.2(4) . . . . ?
C28 O10 C31 C30 154.5(4) . . . . ?
C28 O10 C31 C32 -81.5(4) . . . . ?
C29 O6 C25 O7 82.0(4) . . . . ?
C29 O6 C25 C4 -159.7(3) . . . . ?
C29 O6 C25 C26 -34.4(5) . . . . ?
C31 O9 C27 C26 142.9(3) . . . . ?
C31 O9 C27 C28 19.7(4) . . . . ?
C31 O10 C28 C27 -26.4(4) . . . . ?
C31 O10 C28 C29 -147.2(3) . . . . ?
C34 O7 C25 O6 -127.5(3) . . . . ?
C34 O7 C25 C4 117.7(3) . . . . ?
C34 O7 C25 C26 -3.6(4) . . . . ?
C34 O8 C26 C25 33.1(4) . . . . ?
C34 O8 C26 C27 155.6(3) . . . . ?
